data_2101821
loop_
_publ_author_name
'Li, Q.'
'Mak, T. C. W.'

_publ_section_title
;
 Inclusion Compounds of Thiourea and Peralkylated Ammonium Salts. VI.
 Hydrogen-Bonded Host Lattices Constructed From Thiourea and Anions of
 Oxalic Acid and Fumaric Acid
;
_journal_issue 2
_journal_name_full 'Acta Crystallographica Section B'
_journal_page_first 252
_journal_page_last 261
_journal_paper_doi 10.1107/S0108768196012918
_journal_volume 53
_journal_year 1997
_chemical_formula_moiety '2(C2 H5 )4 N 1+, C4 H2 O4 2-, 2C S (N H2 )2 '
_chemical_formula_sum 'C22 H50 N6 O4 S2'
_chemical_formula_weight 526.8
_space_group_IT_number 14
_symmetry_cell_setting monoclinic
_symmetry_space_group_name_Hall '-P 2yn'
_symmetry_space_group_name_H-M 'P 1 21/n 1'
_atom_type_scat_source IntTabIV
_cell_angle_alpha 90.0
_cell_angle_beta 102.410(10)
_cell_angle_gamma 90.0
_cell_formula_units_Z 2
_cell_length_a 11.340(2)
_cell_length_b 9.293(6)
_cell_length_c 14.619(2)
_cell_measurement_reflns_used 25
_cell_measurement_temperature 291
_cell_measurement_theta_max 14
_cell_measurement_theta_min 6
_cell_volume 1504.6(10)
_diffrn_measurement_device 'Siemens R3m/V'
_diffrn_measurement_method \w
_diffrn_radiation_type MoK\a
_diffrn_radiation_wavelength 0.71073
_diffrn_reflns_av_R_equivalents 0.016
_diffrn_reflns_limit_h_max 12
_diffrn_reflns_limit_h_min -12
_diffrn_reflns_limit_k_max 10
_diffrn_reflns_limit_k_min 0
_diffrn_reflns_limit_l_max 16
_diffrn_reflns_limit_l_min -16
_diffrn_reflns_number 4665
_diffrn_reflns_theta_max 25
_diffrn_standards_decay_% 1.1
_diffrn_standards_interval_count 97
_diffrn_standards_number 3
_exptl_absorpt_coefficient_mu 0.212
_exptl_absorpt_correction_T_max 1.000
_exptl_absorpt_correction_T_min 0.891
_exptl_absorpt_correction_type '\y scan (Kopfmann & Huber, 1968)'
_exptl_crystal_colour colorless
_exptl_crystal_density_diffrn 1.163
_exptl_crystal_description plate
_exptl_crystal_F_000 576
_exptl_crystal_size_max .62
_exptl_crystal_size_mid .60
_exptl_crystal_size_min .40
_refine_diff_density_max 0.65
_refine_diff_density_min -0.20
_refine_ls_extinction_method none
_refine_ls_goodness_of_fit_obs 1.11
_refine_ls_hydrogen_treatment 'H atoms: see text'
_refine_ls_number_parameters 154
_refine_ls_number_reflns 1856
_refine_ls_R_factor_obs 0.050
_refine_ls_shift/esd_max 0.001
_refine_ls_structure_factor_coef F
_refine_ls_weighting_details 'w = 1/[\s^2^(F~o~) + 0.00005|F~o~|^2^]'
_refine_ls_weighting_scheme calc
_refine_ls_wR_factor_obs 0.057
_reflns_number_observed 1856
_reflns_number_total 2349
_reflns_observed_criterion F~o~>4\s(F~o~)
_cod_data_source_file hr0032.cif
_cod_data_source_block 3
_cod_depositor_comments
;
The following automatic conversions were performed:

'_refine_ls_weighting_scheme' value 'w = 1/[\s^2^(F~o~) +
0.00005|F~o~|^2^]' was changed to 'calc'. New tag
'_refine_ls_weighting_details' was created. The value of the new tag
was set to 'w = 1/[\s^2^(F~o~) + 0.00005|F~o~|^2^]'.

Automatic conversion script
Id: cif_fix_values 3143 2015-03-26 13:38:13Z robertas 
;
_cod_original_cell_volume 1504.5(9)
_cod_database_code 2101821

loop_
_symmetry_equiv_pos_as_xyz
x,y,z
1/2-x,1/2+y,1/2-z
-x,-y,-z
1/2+x,1/2-y,1/2+z

loop_
_atom_site_label
_atom_site_fract_x
_atom_site_fract_y
_atom_site_fract_z
_atom_site_U_iso_or_equiv
S(1) .35030(10) 1.18320(10) -.04130(10) .0600(10)
C(1) .2846(2) 1.0368(3) -.0028(2) .0450(10)
N(1) .1728(2) 1.0417(3) .0111(2) .0540(10)
N(2) .3409(2) .9111(3) .0131(2) .0670(10)
C(2) .0567(3) .5141(4) .0082(2) .0660(10)
C(3) .1071(3) .6658(3) .0263(2) .0540(10)
O(1) .0407(2) .7756(2) .0152(2) .0710(10)
O(2) .2172(2) .6691(2) .0531(2) .0840(10)
N(3) .4998(2) .5796(3) .7818(2) .0520(10)
C(4) .6334(2) .5813(4) .8265(2) .0620(10)
C(5) .7166(3) .5895(5) .7599(3) .092(2)
C(6) .4635(3) .7168(4) .7252(2) .0670(10)
C(7) .4879(4) .8559(4) .7783(3) .089(2)
C(8) .4340(3) .5676(4) .8609(2) .0640(10)
C(9) .2998(3) .5651(6) .8334(3) .100(2)
C(10) .4692(3) .4545(4) .7140(2) .0670(10)
C(11) .4988(4) .3066(4) .7548(3) .0830(10)
H(1A) .1294 1.1233 .0001 .080
H(1B) .1405 .9628 .0317 .080
H(2A) .4164 .9010 .0038 .080
H(2B) .3036 .8360 .0337 .080
H(4A) .6521 .4967 .8645 .080
H(4B) .6494 .6634 .8672 .080
H(5A) .7992 .5905 .7935 .080
H(5B) .7028 .5065 .7199 .080
H(5C) .7000 .6751 .7225 .080
H(6A) .3789 .7112 .6971 .080
H(6B) .5065 .7197 .6753 .080
H(7A) .4624 .9358 .7371 .080
H(7B) .4435 .8557 .8273 .080
H(7C) .5726 .8644 .8052 .080
H(8A) .4580 .6465 .9032 .080
H(8B) .4599 .4804 .8944 .080
H(9A) .2654 .5564 .8877 .080
H(9B) .2728 .6531 .8013 .080
H(9C) .2747 .4851 .7924 .080
H(10A) .5123 .4676 .6648 .080
H(10B) .3845 .4584 .6862 .080
H(11A) .4768 .2347 .7070 .080
H(11B) .5838 .3004 .7813 .080
H(11C) .4545 .2911 .8029 .080

loop_
_geom_angle_atom_site_label_1
_geom_angle_atom_site_label_2
_geom_angle_atom_site_label_3
_geom_angle_site_symmetry_3
_geom_angle
_geom_angle_publ_flag
S(1) C(1) N(1) . 121.6(2) yes
S(1) C(1) N(2) . 122.2(2) yes
N(1) C(1) N(2) . 116.2(2) yes
C(3) C(2) C(2) 3_565 123.0(4) yes
C(2) C(3) O(1) . 122.4(3) yes
C(2) C(3) O(2) . 113.4(3) yes
O(1) C(3) O(2) . 124.2(3) yes
C(4) N(3) C(6) . 110.7(2) no
C(4) N(3) C(8) . 106.5(2) no
C(6) N(3) C(8) . 110.9(2) no
C(4) N(3) C(10) . 110.9(2) no
C(6) N(3) C(10) . 106.7(2) no
C(8) N(3) C(10) . 111.2(2) no
N(3) C(4) C(5) . 115.6(2) no
N(3) C(6) C(7) . 116.1(3) no
N(3) C(8) C(9) . 116.1(3) no
N(3) C(10) C(11) . 116.1(3) no

loop_
_geom_bond_atom_site_label_1
_geom_bond_atom_site_label_2
_geom_bond_site_symmetry_2
_geom_bond_distance
_geom_bond_publ_flag
S(1) C(1) . 1.704(3) yes
C(1) N(1) . 1.327(3) yes
C(1) N(2) . 1.328(4) yes
C(2) C(3) . 1.524(4) yes
C(2) C(2) 3_565 1.283(6) yes
C(3) O(1) . 1.258(4) yes
C(3) O(2) . 1.226(4) yes
N(3) C(4) . 1.515(3) no
N(3) C(6) . 1.527(4) no
N(3) C(8) . 1.508(4) no
N(3) C(10) . 1.519(4) no
C(4) C(5) . 1.497(5) no
C(6) C(7) . 1.503(5) no
C(8) C(9) . 1.489(5) no
C(10) C(11) . 1.507(5) no
